data_1513179
loop_
_publ_author_name
'Fei Yuan'
'Qiao-E Zhu'
'Huai-Ming Hu'
'Juan Xie'
'Bing Xu'
'Chun-Mei Yuan'
'Meng-Lin Yang'
'Fa-Xin Dong'
'Gang-Lin Xue'

_publ_section_title
;
 Three novel coordination polymers based on bifunctionalized ligand
 4'-carboxy-4,2':6',4'-terpyridine
;
_journal_name_full
;
Inorganica Chimica Acta
;
_journal_page_first 117
_journal_page_last 123
_journal_paper_doi 10.1016/j.ica.2012.11.030
_journal_volume 397
_journal_year 2013
_chemical_formula_sum 'C16 H12 Cl N3 O3 Zn'
_chemical_formula_weight 395.11
_space_group_IT_number 60
_symmetry_cell_setting orthorhombic
_symmetry_space_group_name_Hall '-P 2n 2ab'
_symmetry_space_group_name_H-M 'P b c n'
_atom_sites_solution_hydrogens geom
_atom_sites_solution_primary direct
_atom_sites_solution_secondary difmap
_cell_angle_alpha 90.00
_cell_angle_beta 90.00
_cell_angle_gamma 90.00
_cell_formula_units_Z 8
_cell_length_a 20.452(3)
_cell_length_b 7.2803(10)
_cell_length_c 21.203(3)
_cell_measurement_reflns_used 1712
_cell_measurement_temperature 296(2)
_cell_measurement_theta_max 19.63
_cell_measurement_theta_min 2.77
_cell_volume 3157.1(8)
_computing_cell_refinement 'Bruker SAINT'
_computing_data_collection 'Bruker APEX2'
_computing_data_reduction 'Bruker SAINT'
_computing_molecular_graphics 'Bruker SHELXTL'
_computing_publication_material 'Bruker SHELXTL'
_computing_structure_refinement 'SHELXL-97 (Sheldrick, 2008)'
_computing_structure_solution 'SHELXS-97 (Sheldrick, 2008)'
_diffrn_ambient_temperature 296(2)
_diffrn_measured_fraction_theta_full 1.000
_diffrn_measured_fraction_theta_max 1.000
_diffrn_measurement_device_type 'Bruker APEX-II CCD'
_diffrn_measurement_method '\f and \w scans'
_diffrn_radiation_monochromator graphite
_diffrn_radiation_source 'fine-focus sealed tube'
_diffrn_radiation_type MoK\a
_diffrn_radiation_wavelength 0.71073
_diffrn_reflns_av_R_equivalents 0.0764
_diffrn_reflns_av_sigmaI/netI 0.0522
_diffrn_reflns_limit_h_max 24
_diffrn_reflns_limit_h_min -21
_diffrn_reflns_limit_k_max 8
_diffrn_reflns_limit_k_min -7
_diffrn_reflns_limit_l_max 24
_diffrn_reflns_limit_l_min -25
_diffrn_reflns_number 14810
_diffrn_reflns_theta_full 25.05
_diffrn_reflns_theta_max 25.05
_diffrn_reflns_theta_min 1.92
_exptl_absorpt_coefficient_mu 1.745
_exptl_absorpt_correction_T_max 0.865
_exptl_absorpt_correction_T_min 0.758
_exptl_absorpt_correction_type multi-scan
_exptl_absorpt_process_details sadabs
_exptl_crystal_colour colorless
_exptl_crystal_density_diffrn 1.663
_exptl_crystal_density_method 'not measured'
_exptl_crystal_description block
_exptl_crystal_F_000 1600
_exptl_crystal_size_max 0.25
_exptl_crystal_size_mid 0.16
_exptl_crystal_size_min 0.10
_refine_diff_density_max 0.400
_refine_diff_density_min -0.652
_refine_diff_density_rms 0.090
_refine_ls_extinction_method none
_refine_ls_goodness_of_fit_ref 1.084
_refine_ls_hydrogen_treatment mixed
_refine_ls_matrix_type full
_refine_ls_number_parameters 223
_refine_ls_number_reflns 2802
_refine_ls_number_restraints 2
_refine_ls_restrained_S_all 1.084
_refine_ls_R_factor_all 0.0697
_refine_ls_R_factor_gt 0.0529
_refine_ls_shift/su_max 0.000
_refine_ls_shift/su_mean 0.000
_refine_ls_structure_factor_coef Fsqd
_refine_ls_weighting_details 'calc w=1/[\s^2^(Fo^2^)+(0.0561P)^2^+1.8298P] where P=(Fo^2^+2Fc^2^)/3'
_refine_ls_weighting_scheme calc
_refine_ls_wR_factor_gt 0.1173
_refine_ls_wR_factor_ref 0.1266
_reflns_number_gt 2214
_reflns_number_total 2802
_reflns_threshold_expression >2sigma(I)
_cod_data_source_file ICA-2013-397-117-123-1.cif
_cod_data_source_block 1
_cod_original_cell_volume 3157.1(7)
_cod_original_sg_symbol_H-M Pbcn
_cod_database_code 1513179

loop_
_symmetry_equiv_pos_as_xyz
'x, y, z'
'-x+1/2, -y+1/2, z+1/2'
'-x, y, -z+1/2'
'x+1/2, -y+1/2, -z'
'-x, -y, -z'
'x-1/2, y-1/2, -z-1/2'
'x, -y, z-1/2'
'-x-1/2, y-1/2, z'

loop_
_atom_site_label
_atom_site_type_symbol
_atom_site_fract_x
_atom_site_fract_y
_atom_site_fract_z
_atom_site_U_iso_or_equiv
_atom_site_adp_type
_atom_site_occupancy
_atom_site_symmetry_multiplicity
_atom_site_calc_flag
_atom_site_refinement_flags
Zn1 Zn 1.10708(2) 0.60170(8) 0.40713(2) 0.0299(2) Uani 1 1 d .
Cl1 Cl 1.13321(6) 0.3126(2) 0.37910(7) 0.0538(4) Uani 1 1 d .
N1 N 1.00720(18) 0.6031(5) 0.40620(16) 0.0317(9) Uani 1 1 d .
N2 N 0.77339(16) 0.5348(5) 0.33915(16) 0.0246(8) Uani 1 1 d .
N3 N 0.63572(17) 0.2706(5) 0.16509(17) 0.0329(9) Uani 1 1 d .
O1 O 0.66753(15) 0.8242(5) 0.52736(15) 0.0402(8) Uani 1 1 d .
O2 O 0.58844(18) 0.6606(7) 0.4851(2) 0.0775(15) Uani 1 1 d .
C1 C 0.9699(2) 0.6878(7) 0.4489(2) 0.0371(12) Uani 1 1 d .
H1 H 0.9904 0.7489 0.4820 0.045 Uiso 1 1 calc R
C2 C 0.9028(2) 0.6894(7) 0.4466(2) 0.0320(11) Uani 1 1 d .
H2 H 0.8792 0.7484 0.4781 0.038 Uiso 1 1 calc R
C3 C 0.8702(2) 0.6040(6) 0.3978(2) 0.0257(10) Uani 1 1 d .
C4 C 0.9092(2) 0.5155(7) 0.3528(2) 0.0335(11) Uani 1 1 d .
H4 H 0.8899 0.4559 0.3187 0.040 Uiso 1 1 calc R
C5 C 0.9754(2) 0.5171(7) 0.3589(2) 0.0365(12) Uani 1 1 d .
H5 H 1.0001 0.4553 0.3289 0.044 Uiso 1 1 calc R
C6 C 0.7980(2) 0.6014(6) 0.39268(19) 0.0253(10) Uani 1 1 d .
C7 C 0.7585(2) 0.6612(6) 0.4424(2) 0.0267(10) Uani 1 1 d .
H7 H 0.7770 0.7055 0.4795 0.032 Uiso 1 1 calc R
C8 C 0.6915(2) 0.6530(6) 0.4353(2) 0.0258(10) Uani 1 1 d .
C9 C 0.6661(2) 0.5845(6) 0.3795(2) 0.0282(10) Uani 1 1 d .
H9 H 0.6211 0.5773 0.3737 0.034 Uiso 1 1 calc R
C10 C 0.7083(2) 0.5268(6) 0.33226(19) 0.0256(10) Uani 1 1 d .
C11 C 0.7000(2) 0.2961(7) 0.1743(2) 0.0350(11) Uani 1 1 d .
H11 H 0.7290 0.2542 0.1437 0.042 Uiso 1 1 calc R
C12 C 0.7247(2) 0.3805(6) 0.2265(2) 0.0334(11) Uani 1 1 d .
H12 H 0.7696 0.3941 0.2311 0.040 Uiso 1 1 calc R
C13 C 0.6828(2) 0.4462(6) 0.2727(2) 0.0264(10) Uani 1 1 d .
C14 C 0.6166(2) 0.4254(7) 0.2620(2) 0.0395(13) Uani 1 1 d .
H14 H 0.5864 0.4704 0.2909 0.047 Uiso 1 1 calc R
C15 C 0.5958(2) 0.3377(8) 0.2082(2) 0.0406(13) Uani 1 1 d .
H15 H 0.5510 0.3249 0.2018 0.049 Uiso 1 1 calc R
C16 C 0.6453(2) 0.7148(7) 0.4865(2) 0.0345(11) Uani 1 1 d .
O3 O 1.0010(2) 0.9329(7) 0.6206(3) 0.0810(14) Uani 1 1 d D
H3A H 0.9610(15) 0.902(9) 0.611(3) 0.080 Uiso 1 1 d D
H3B H 1.024(3) 0.902(9) 0.588(2) 0.080 Uiso 1 1 d D

loop_
_atom_site_aniso_label
_atom_site_aniso_U_11
_atom_site_aniso_U_22
_atom_site_aniso_U_33
_atom_site_aniso_U_23
_atom_site_aniso_U_13
_atom_site_aniso_U_12
Zn1 0.0188(3) 0.0457(4) 0.0251(3) -0.0003(2) 0.0008(2) -0.0051(2)
Cl1 0.0377(8) 0.0489(8) 0.0749(10) -0.0160(7) 0.0126(7) -0.0020(6)
N1 0.023(2) 0.042(2) 0.030(2) -0.0006(18) -0.0027(16) -0.0026(18)
N2 0.0203(19) 0.030(2) 0.0238(19) 0.0012(16) -0.0019(15) -0.0011(15)
N3 0.026(2) 0.045(2) 0.027(2) -0.0003(18) -0.0014(17) -0.0079(18)
O1 0.0355(19) 0.056(2) 0.0293(18) -0.0083(17) 0.0050(15) -0.0020(17)
O2 0.025(2) 0.117(4) 0.090(3) -0.056(3) 0.022(2) -0.011(2)
C1 0.031(3) 0.051(3) 0.030(3) -0.014(2) 0.001(2) -0.006(2)
C2 0.021(2) 0.047(3) 0.028(3) -0.009(2) -0.0007(19) 0.000(2)
C3 0.022(2) 0.030(2) 0.025(2) 0.0038(19) 0.0000(18) -0.0010(19)
C4 0.018(2) 0.055(3) 0.028(3) -0.013(2) 0.0003(19) -0.002(2)
C5 0.026(3) 0.052(3) 0.031(3) -0.008(2) 0.007(2) 0.000(2)
C6 0.021(2) 0.028(2) 0.026(2) 0.0034(19) -0.0008(18) -0.0011(19)
C7 0.025(2) 0.031(2) 0.024(2) -0.0013(19) -0.0001(19) -0.0016(19)
C8 0.022(2) 0.027(2) 0.029(2) 0.0001(19) 0.0005(19) 0.0032(18)
C9 0.014(2) 0.040(3) 0.031(2) -0.002(2) -0.0049(18) -0.0001(19)
C10 0.019(2) 0.032(2) 0.026(2) 0.0069(19) -0.0032(18) 0.0016(19)
C11 0.026(2) 0.052(3) 0.027(2) -0.004(2) 0.006(2) -0.005(2)
C12 0.017(2) 0.047(3) 0.036(3) -0.008(2) -0.003(2) -0.002(2)
C13 0.023(2) 0.029(2) 0.028(2) 0.0039(19) -0.0032(19) 0.0007(19)
C14 0.025(3) 0.061(4) 0.033(3) -0.014(2) -0.002(2) 0.001(2)
C15 0.017(2) 0.070(4) 0.035(3) -0.010(3) -0.005(2) -0.003(2)
C16 0.027(3) 0.042(3) 0.034(3) 0.001(2) 0.006(2) 0.008(2)
O3 0.047(3) 0.098(4) 0.098(4) -0.019(3) 0.005(3) -0.010(3)

loop_
_atom_type_symbol
_atom_type_description
_atom_type_scat_dispersion_real
_atom_type_scat_dispersion_imag
_atom_type_scat_source
C C 0.0033 0.0016 'International Tables Vol C Tables 4.2.6.8 and 6.1.1.4'
H H 0.0000 0.0000 'International Tables Vol C Tables 4.2.6.8 and 6.1.1.4'
N N 0.0061 0.0033 'International Tables Vol C Tables 4.2.6.8 and 6.1.1.4'
O O 0.0106 0.0060 'International Tables Vol C Tables 4.2.6.8 and 6.1.1.4'
Zn Zn 0.2839 1.4301 'International Tables Vol C Tables 4.2.6.8 and 6.1.1.4'
Cl Cl 0.1484 0.1585 'International Tables Vol C Tables 4.2.6.8 and 6.1.1.4'

loop_
_geom_angle_atom_site_label_1
_geom_angle_atom_site_label_2
_geom_angle_atom_site_label_3
_geom_angle
_geom_angle_site_symmetry_1
_geom_angle_site_symmetry_3
O1 Zn1 N1 130.09(14) 4_566 .
O1 Zn1 N3 100.73(15) 4_566 6_666
N1 Zn1 N3 106.00(15) . 6_666
O1 Zn1 Cl1 107.35(11) 4_566 .
N1 Zn1 Cl1 103.86(11) . .
N3 Zn1 Cl1 107.21(12) 6_666 .
C1 N1 C5 116.3(4) . .
C1 N1 Zn1 124.6(3) . .
C5 N1 Zn1 119.1(3) . .
C6 N2 C10 118.9(4) . .
C15 N3 C11 117.0(4) . .
C15 N3 Zn1 124.2(3) . 6_556
C11 N3 Zn1 118.1(3) . 6_556
C16 O1 Zn1 116.0(3) . 4_466
N1 C1 C2 123.4(4) . .
N1 C1 H1 118.3 . .
C2 C1 H1 118.3 . .
C1 C2 C3 120.5(4) . .
C1 C2 H2 119.7 . .
C3 C2 H2 119.7 . .
C2 C3 C4 116.2(4) . .
C2 C3 C6 123.0(4) . .
C4 C3 C6 120.8(4) . .
C5 C4 C3 119.8(4) . .
C5 C4 H4 120.1 . .
C3 C4 H4 120.1 . .
N1 C5 C4 123.7(4) . .
N1 C5 H5 118.1 . .
C4 C5 H5 118.1 . .
N2 C6 C7 122.5(4) . .
N2 C6 C3 116.3(4) . .
C7 C6 C3 121.1(4) . .
C8 C7 C6 118.5(4) . .
C8 C7 H7 120.7 . .
C6 C7 H7 120.7 . .
C7 C8 C9 118.8(4) . .
C7 C8 C16 122.0(4) . .
C9 C8 C16 119.2(4) . .
C8 C9 C10 119.5(4) . .
C8 C9 H9 120.3 . .
C10 C9 H9 120.3 . .
N2 C10 C9 121.7(4) . .
N2 C10 C13 117.3(4) . .
C9 C10 C13 120.9(4) . .
N3 C11 C12 122.9(4) . .
N3 C11 H11 118.6 . .
C12 C11 H11 118.6 . .
C11 C12 C13 120.1(4) . .
C11 C12 H12 120.0 . .
C13 C12 H12 120.0 . .
C14 C13 C12 116.8(4) . .
C14 C13 C10 121.8(4) . .
C12 C13 C10 121.3(4) . .
C15 C14 C13 119.4(4) . .
C15 C14 H14 120.3 . .
C13 C14 H14 120.3 . .
N3 C15 C14 123.7(4) . .
N3 C15 H15 118.1 . .
C14 C15 H15 118.1 . .
O2 C16 O1 124.1(4) . .
O2 C16 C8 118.7(4) . .
O1 C16 C8 117.2(4) . .
H3A O3 H3B 104(6) . .

loop_
_geom_bond_atom_site_label_1
_geom_bond_atom_site_label_2
_geom_bond_distance
_geom_bond_site_symmetry_2
Zn1 O1 1.936(3) 4_566
Zn1 N1 2.043(4) .
Zn1 N3 2.050(4) 6_666
Zn1 Cl1 2.2515(15) .
N1 C1 1.336(6) .
N1 C5 1.349(6) .
N2 C6 1.333(5) .
N2 C10 1.340(5) .
N3 C15 1.319(6) .
N3 C11 1.342(5) .
N3 Zn1 2.050(4) 6_556
O1 C16 1.261(6) .
O1 Zn1 1.936(3) 4_466
O2 C16 1.229(6) .
C1 C2 1.373(6) .
C1 H1 0.9300 .
C2 C3 1.379(6) .
C2 H2 0.9300 .
C3 C4 1.402(6) .
C3 C6 1.480(6) .
C4 C5 1.360(6) .
C4 H4 0.9300 .
C5 H5 0.9300 .
C6 C7 1.397(6) .
C7 C8 1.379(6) .
C7 H7 0.9300 .
C8 C9 1.385(6) .
C8 C16 1.508(6) .
C9 C10 1.387(6) .
C9 H9 0.9300 .
C10 C13 1.487(6) .
C11 C12 1.363(6) .
C11 H11 0.9300 .
C12 C13 1.387(6) .
C12 H12 0.9300 .
C13 C14 1.381(6) .
C14 C15 1.375(6) .
C14 H14 0.9300 .
C15 H15 0.9300 .
O3 H3A 0.87(2) .
O3 H3B 0.87(2) .

loop_
_geom_hbond_atom_site_label_D
_geom_hbond_atom_site_label_H
_geom_hbond_atom_site_label_A
_geom_hbond_distance_DH
_geom_hbond_distance_HA
_geom_hbond_distance_DA
_geom_hbond_angle_DHA
_geom_hbond_site_symmetry_A
O3 H3A Cl1 0.87(2) 2.49(4) 3.275(5) 150(6) 5_766
O3 H3B O2 0.87(2) 2.08(2) 2.948(6) 173(6) 4_566

loop_
_geom_torsion_atom_site_label_1
_geom_torsion_atom_site_label_2
_geom_torsion_atom_site_label_3
_geom_torsion_atom_site_label_4
_geom_torsion
_geom_torsion_site_symmetry_1
O1 Zn1 N1 C1 12.2(5) 4_566
N3 Zn1 N1 C1 -107.4(4) 6_666
Cl1 Zn1 N1 C1 139.8(4) .
O1 Zn1 N1 C5 -169.3(3) 4_566
N3 Zn1 N1 C5 71.1(4) 6_666
Cl1 Zn1 N1 C5 -41.8(4) .
C5 N1 C1 C2 0.3(7) .
Zn1 N1 C1 C2 178.8(4) .
N1 C1 C2 C3 -1.3(8) .
C1 C2 C3 C4 1.0(7) .
C1 C2 C3 C6 -179.9(4) .
C2 C3 C4 C5 0.2(7) .
C6 C3 C4 C5 -178.9(4) .
C1 N1 C5 C4 1.0(7) .
Zn1 N1 C5 C4 -177.6(4) .
C3 C4 C5 N1 -1.3(8) .
C10 N2 C6 C7 0.8(6) .
C10 N2 C6 C3 179.1(4) .
C2 C3 C6 N2 171.6(4) .
C4 C3 C6 N2 -9.3(6) .
C2 C3 C6 C7 -10.1(7) .
C4 C3 C6 C7 168.9(4) .
N2 C6 C7 C8 -0.9(6) .
C3 C6 C7 C8 -179.0(4) .
C6 C7 C8 C9 0.6(6) .
C6 C7 C8 C16 -180.0(4) .
C7 C8 C9 C10 -0.3(6) .
C16 C8 C9 C10 -179.7(4) .
C6 N2 C10 C9 -0.5(6) .
C6 N2 C10 C13 -178.1(4) .
C8 C9 C10 N2 0.2(7) .
C8 C9 C10 C13 177.8(4) .
C15 N3 C11 C12 2.5(7) .
Zn1 N3 C11 C12 -169.1(4) 6_556
N3 C11 C12 C13 -0.6(7) .
C11 C12 C13 C14 -1.6(7) .
C11 C12 C13 C10 175.5(4) .
N2 C10 C13 C14 177.6(4) .
C9 C10 C13 C14 -0.1(7) .
N2 C10 C13 C12 0.6(6) .
C9 C10 C13 C12 -177.1(4) .
C12 C13 C14 C15 1.9(7) .
C10 C13 C14 C15 -175.2(5) .
C11 N3 C15 C14 -2.1(8) .
Zn1 N3 C15 C14 168.9(4) 6_556
C13 C14 C15 N3 -0.1(8) .
Zn1 O1 C16 O2 2.8(7) 4_466
Zn1 O1 C16 C8 -179.3(3) 4_466
C7 C8 C16 O2 -160.7(5) .
C9 C8 C16 O2 18.7(7) .
C7 C8 C16 O1 21.3(6) .
C9 C8 C16 O1 -159.2(4) .
